data_4062921
loop_
_publ_author_name
'Westerhausen, Matthias'
'Ossberger, Manfred W.'
'Mayer, Peter'
'Piotrowski, Holger'
'N\"oth, Heinrich'

_publ_section_title
;
 Synthesis and Spectroscopic and Structural Investigations of the
 2,3,4,5-Tetraethylarsolides and -stibolides of the Alkali Metals
 Sodium, Potassium, Rubidium, and Cesium
;
_journal_coden_ASTM ORGND7
_journal_issue 14
_journal_name_full Organometallics
_journal_page_first 3417
_journal_page_last 3424
_journal_paper_doi 10.1021/om049767g
_journal_volume 23
_journal_year 2004
_chemical_formula_sum 'C14 H25 Na O Sb'
_chemical_formula_weight 708.16
_chemical_name_common '(DME)sodium 2,3,4,5-tetraethylstibolide'
_space_group_IT_number 15
_symmetry_cell_setting monoclinic
_symmetry_space_group_name_Hall '-C 2yc'
_symmetry_space_group_name_H-M 'C 1 2/c 1'
_cell_angle_alpha 90
_cell_angle_beta 117.0210(1)
_cell_angle_gamma 90
_cell_formula_units_Z 16
_cell_length_a 26.0876(10)
_cell_length_b 16.2526(10)
_cell_length_c 17.3349(7)
_cell_measurement_temperature 293(2)
_cell_volume 6547.5(5)
_diffrn_ambient_temperature 293(2)
_exptl_crystal_density_diffrn 1.437
_cod_depositor_comments
;
The following automatic conversions were performed:
'_symmetry_cell_setting' value 'Monoclinic' changed to 'monoclinic'
according to '/home/saulius/struct/CIF-dictionaries/cif_core.dic'
dictionary named 'cif_core.dic' version 2.4.1 from 2010-06-29.

Automatic conversion script
Id: cif_fix_enum 1527 2010-12-29 10:47:43Z saulius 
;
_cod_original_sg_symbol_H-M 'C 2/c'
_cod_database_code 4062921

loop_
_symmetry_equiv_pos_as_xyz
'x, y, z'
'-x, y, -z+1/2'
'x+1/2, y+1/2, z'
'-x+1/2, y+1/2, -z+1/2'
'-x, -y, -z'
'x, -y, z-1/2'
'-x+1/2, -y+1/2, -z'
'x+1/2, -y+1/2, z-1/2'

loop_
_atom_site_label
_atom_site_type_symbol
_atom_site_fract_x
_atom_site_fract_y
_atom_site_fract_z
_atom_site_U_iso_or_equiv
_atom_site_adp_type
_atom_site_occupancy
_atom_site_symmetry_multiplicity
_atom_site_calc_flag
_atom_site_refinement_flags
_atom_site_disorder_assembly
_atom_site_disorder_group
Sb2 Sb 0.5000 0.64733(2) 0.2500 0.03368(12) Uani 1 2 d S . .
Sb3 Sb 0.5000 1.14364(2) 0.2500 0.03937(13) Uani 1 2 d S . .
Sb1 Sb 0.619658(12) 0.758547(17) 0.574861(18) 0.04254(11) Uani 1 1 d . . .
Na1 Na 0.58176(6) 0.73757(10) 0.71618(11) 0.0485(4) Uani 1 1 d . . .
Na2 Na 0.39949(6) 0.76622(9) 0.12282(10) 0.0406(4) Uani 1 1 d . . .
C14 C 0.52573(15) 0.7473(2) 0.1968(2) 0.0323(9) Uani 1 1 d . . .
O1 O 0.32911(15) 0.8652(2) 0.1131(3) 0.0744(11) Uani 1 1 d . . .
C20 C 0.46203(16) 1.2434(2) 0.1644(3) 0.0375(10) Uani 1 1 d . . .
O2 O 0.32494(13) 0.7000(2) 0.1377(2) 0.0694(10) Uani 1 1 d . . .
C3 C 0.69284(17) 0.7791(2) 0.7596(3) 0.0415(10) Uani 1 1 d . . .
C17 C 0.53123(16) 0.9021(2) 0.1949(2) 0.0375(10) Uani 1 1 d . . .
H17A H 0.5677 0.8942 0.1936 0.045 Uiso 1 1 calc R . .
H17B H 0.5369 0.9438 0.2381 0.045 Uiso 1 1 calc R . .
C1 C 0.66086(15) 0.6625(2) 0.6629(3) 0.0358(10) Uani 1 1 d . . .
C2 C 0.69276(15) 0.6917(2) 0.7460(3) 0.0385(10) Uani 1 1 d . . .
C15 C 0.55437(17) 0.7366(2) 0.1393(3) 0.0393(10) Uani 1 1 d . . .
H15A H 0.5322 0.7664 0.0858 0.047 Uiso 1 1 calc R . .
H15B H 0.5922 0.7616 0.1675 0.047 Uiso 1 1 calc R . .
C21 C 0.42236(19) 1.2338(3) 0.0689(3) 0.0516(12) Uani 1 1 d . . .
H21A H 0.3909 1.2725 0.0531 0.062 Uiso 1 1 calc R . .
H21B H 0.4434 1.2492 0.0371 0.062 Uiso 1 1 calc R . .
C4 C 0.66206(18) 0.8282(2) 0.6893(3) 0.0438(11) Uani 1 1 d . . .
C7 C 0.72491(18) 0.6337(3) 0.8213(3) 0.0527(13) Uani 1 1 d . . .
H7A H 0.7597 0.6606 0.8630 0.063 Uiso 1 1 calc R . .
H7B H 0.7362 0.5851 0.8003 0.063 Uiso 1 1 calc R . .
C18 C 0.48691(18) 0.9338(2) 0.1062(3) 0.0497(12) Uani 1 1 d . . .
H18A H 0.4785 0.8912 0.0637 0.075 Uiso 1 1 calc R . .
H18B H 0.5022 0.9808 0.0902 0.075 Uiso 1 1 calc R . .
H18C H 0.4523 0.9491 0.1090 0.075 Uiso 1 1 calc R . .
C5 C 0.65676(18) 0.5727(2) 0.6390(3) 0.0474(11) Uani 1 1 d . . .
H5A H 0.6361 0.5442 0.6656 0.057 Uiso 1 1 calc R . .
H5B H 0.6954 0.5500 0.6636 0.057 Uiso 1 1 calc R . .
C27 C 0.2845(3) 0.7499(4) 0.1410(5) 0.089(2) Uani 1 1 d . . .
H27A H 0.2826 0.7381 0.1945 0.107 Uiso 1 1 calc R . .
H27B H 0.2477 0.7343 0.0938 0.107 Uiso 1 1 calc R . .
C6 C 0.6274(2) 0.5545(3) 0.5430(3) 0.0744(16) Uani 1 1 d . . .
H6A H 0.5881 0.5725 0.5184 0.112 Uiso 1 1 calc R . .
H6B H 0.6284 0.4963 0.5340 0.112 Uiso 1 1 calc R . .
H6C H 0.6469 0.5830 0.5155 0.112 Uiso 1 1 calc R . .
C11 C 0.6588(2) 0.9217(3) 0.6952(3) 0.0675(14) Uani 1 1 d . . .
H11A H 0.6345 0.9339 0.7226 0.081 Uiso 1 1 calc R . .
H11B H 0.6971 0.9415 0.7336 0.081 Uiso 1 1 calc R . .
C16 C 0.56110(19) 0.6493(2) 0.1170(3) 0.0521(12) Uani 1 1 d . . .
H16A H 0.5845 0.6195 0.1691 0.078 Uiso 1 1 calc R . .
H16B H 0.5792 0.6488 0.0796 0.078 Uiso 1 1 calc R . .
H16C H 0.5239 0.6238 0.0881 0.078 Uiso 1 1 calc R . .
C9 C 0.72762(19) 0.8158(3) 0.8507(3) 0.0557(13) Uani 1 1 d . . .
H9A H 0.7083 0.8647 0.8563 0.067 Uiso 1 1 calc R . .
H9B H 0.7292 0.7762 0.8936 0.067 Uiso 1 1 calc R . .
C10 C 0.7886(2) 0.8381(3) 0.8681(3) 0.0753(16) Uani 1 1 d . . .
H10A H 0.8082 0.7895 0.8640 0.113 Uiso 1 1 calc R . .
H10B H 0.8088 0.8610 0.9252 0.113 Uiso 1 1 calc R . .
H10C H 0.7872 0.8777 0.8262 0.113 Uiso 1 1 calc R . .
C25 C 0.3272(2) 0.9490(3) 0.0967(3) 0.0733(15) Uani 1 1 d . . .
H25A H 0.2908 0.9707 0.0884 0.110 Uiso 1 1 calc R . .
H25B H 0.3318 0.9581 0.0455 0.110 Uiso 1 1 calc R . .
H25C H 0.3577 0.9761 0.1450 0.110 Uiso 1 1 calc R . .
C12 C 0.6380(3) 0.9680(3) 0.6173(3) 0.105(2) Uani 1 1 d . . .
H12A H 0.6605 0.9556 0.5877 0.158 Uiso 1 1 calc R . .
H12B H 0.6409 1.0257 0.6307 0.158 Uiso 1 1 calc R . .
H12C H 0.5985 0.9541 0.5808 0.158 Uiso 1 1 calc R . .
C13 C 0.51458(15) 0.8227(2) 0.2223(2) 0.0293(9) Uani 1 1 d . . .
C8 C 0.6891(2) 0.6071(3) 0.8669(4) 0.0722(16) Uani 1 1 d . . .
H8A H 0.6763 0.6550 0.8857 0.108 Uiso 1 1 calc R . .
H8B H 0.7123 0.5737 0.9162 0.108 Uiso 1 1 calc R . .
H8C H 0.6563 0.5761 0.8274 0.108 Uiso 1 1 calc R . .
C22 C 0.3980(3) 1.1519(3) 0.0402(3) 0.109(3) Uani 1 1 d . . .
H22A H 0.4285 1.1135 0.0508 0.164 Uiso 1 1 calc R . .
H22B H 0.3721 1.1532 -0.0206 0.164 Uiso 1 1 calc R . .
H22C H 0.3776 1.1351 0.0717 0.164 Uiso 1 1 calc R . .
C28 C 0.3173(2) 0.6149(3) 0.1421(4) 0.0826(18) Uani 1 1 d . . .
H28A H 0.3076 0.6035 0.1881 0.124 Uiso 1 1 calc R . .
H28B H 0.3524 0.5869 0.1530 0.124 Uiso 1 1 calc R . .
H28C H 0.2869 0.5963 0.0882 0.124 Uiso 1 1 calc R . .
C19 C 0.47980(15) 1.3193(2) 0.2039(2) 0.0313(9) Uani 1 1 d . . .
C23 C 0.46252(16) 1.3994(2) 0.1540(3) 0.0406(11) Uani 1 1 d . . .
H23A H 0.4591 1.4418 0.1908 0.049 Uiso 1 1 calc R . .
H23B H 0.4251 1.3927 0.1043 0.049 Uiso 1 1 calc R . .
C26 C 0.2901(3) 0.8340(4) 0.1365(5) 0.094(2) Uani 1 1 d . . .
H26A H 0.2527 0.8554 0.0963 0.113 Uiso 1 1 calc R . .
H26B H 0.2988 0.8564 0.1930 0.113 Uiso 1 1 calc R . .
C24 C 0.50640(17) 1.4272(3) 0.1227(3) 0.0500(12) Uani 1 1 d . . .
H24A H 0.5419 1.4419 0.1718 0.075 Uiso 1 1 calc R . .
H24B H 0.4915 1.4740 0.0852 0.075 Uiso 1 1 calc R . .
H24C H 0.5132 1.3831 0.0917 0.075 Uiso 1 1 calc R . .

loop_
_atom_site_aniso_label
_atom_site_aniso_U_11
_atom_site_aniso_U_22
_atom_site_aniso_U_33
_atom_site_aniso_U_23
_atom_site_aniso_U_13
_atom_site_aniso_U_12
Sb2 0.0407(2) 0.0274(2) 0.0366(3) 0.000 0.02078(19) 0.000
Sb3 0.0575(3) 0.0283(2) 0.0372(3) 0.000 0.0257(2) 0.000
Sb1 0.04755(17) 0.05073(18) 0.02961(19) 0.00265(14) 0.01776(14) 0.00465(13)
Na1 0.0455(9) 0.0584(10) 0.0486(11) 0.0018(8) 0.0275(8) 0.0020(8)
Na2 0.0361(8) 0.0493(9) 0.0355(10) -0.0035(7) 0.0155(7) -0.0007(7)
C14 0.034(2) 0.037(2) 0.025(2) 0.0057(18) 0.0125(18) 0.0011(17)
O1 0.079(2) 0.060(2) 0.116(3) 0.004(2) 0.072(3) 0.0110(18)
C20 0.040(2) 0.044(2) 0.032(3) -0.0013(19) 0.019(2) -0.0075(18)
O2 0.056(2) 0.070(2) 0.093(3) 0.004(2) 0.043(2) -0.0068(18)
C3 0.043(2) 0.044(2) 0.036(3) -0.004(2) 0.017(2) -0.0048(19)
C17 0.039(2) 0.036(2) 0.034(3) 0.0006(18) 0.0132(19) -0.0028(17)
C1 0.034(2) 0.042(2) 0.038(3) -0.0006(19) 0.022(2) 0.0000(17)
C2 0.031(2) 0.043(2) 0.038(3) 0.003(2) 0.013(2) 0.0009(18)
C15 0.046(2) 0.043(2) 0.037(3) 0.0033(19) 0.026(2) -0.0015(18)
C21 0.061(3) 0.059(3) 0.029(3) -0.004(2) 0.016(2) -0.009(2)
C4 0.054(3) 0.042(2) 0.044(3) 0.004(2) 0.029(2) 0.001(2)
C7 0.048(3) 0.053(3) 0.044(3) 0.006(2) 0.009(2) 0.006(2)
C18 0.065(3) 0.042(2) 0.037(3) 0.008(2) 0.018(2) -0.001(2)
C5 0.046(2) 0.041(2) 0.062(3) -0.008(2) 0.031(2) -0.0030(19)
C27 0.074(4) 0.103(5) 0.119(6) 0.015(4) 0.068(4) 0.013(4)
C6 0.078(4) 0.061(3) 0.068(4) -0.024(3) 0.020(3) -0.003(3)
C11 0.096(4) 0.048(3) 0.055(3) 0.001(3) 0.032(3) 0.002(3)
C16 0.071(3) 0.055(3) 0.047(3) -0.003(2) 0.041(3) 0.004(2)
C9 0.063(3) 0.057(3) 0.040(3) -0.006(2) 0.017(2) -0.010(2)
C10 0.068(3) 0.091(4) 0.049(3) -0.011(3) 0.012(3) -0.028(3)
C25 0.070(3) 0.067(4) 0.077(4) -0.004(3) 0.028(3) 0.010(3)
C12 0.182(7) 0.053(3) 0.058(4) 0.009(3) 0.035(4) 0.009(4)
C13 0.032(2) 0.0288(19) 0.022(2) 0.0029(16) 0.0079(16) 0.0015(16)
C8 0.087(4) 0.066(3) 0.068(4) 0.022(3) 0.040(3) 0.003(3)
C22 0.144(6) 0.061(3) 0.048(4) -0.006(3) -0.022(3) -0.025(4)
C28 0.083(4) 0.075(4) 0.089(5) -0.006(3) 0.039(4) -0.028(3)
C19 0.036(2) 0.033(2) 0.029(2) 0.0018(18) 0.0183(17) -0.0022(17)
C23 0.039(2) 0.039(2) 0.040(3) 0.0052(19) 0.015(2) 0.0002(18)
C26 0.088(4) 0.092(5) 0.138(6) 0.017(4) 0.083(5) 0.032(4)
C24 0.053(3) 0.046(2) 0.053(3) 0.015(2) 0.026(2) -0.003(2)

loop_
_geom_bond_atom_site_label_1
_geom_bond_atom_site_label_2
_geom_bond_distance
_geom_bond_site_symmetry_2
_geom_bond_publ_flag
Sb2 C14 2.121(4) . ?
Sb2 C14 2.121(4) 2_655 ?
Sb2 Na2 3.1964(15) 2_655 ?
Sb2 Na2 3.1964(15) . ?
Sb3 C20 2.116(4) 2_655 ?
Sb3 C20 2.116(4) . ?
Sb3 Na1 3.1235(15) 5_676 ?
Sb3 Na1 3.1235(15) 6_575 ?
Sb1 C1 2.105(4) . ?
Sb1 C4 2.109(4) . ?
Sb1 Na1 3.0489(17) . ?
Sb1 Na2 3.2330(16) 2_655 ?
Na1 C19 2.716(4) 5_676 ?
Na1 C3 2.727(4) . ?
Na1 C19 2.731(4) 6_576 ?
Na1 C4 2.768(4) . ?
Na1 C20 2.799(4) 5_676 ?
Na1 C2 2.802(4) . ?
Na1 C20 2.848(4) 6_576 ?
Na1 C1 2.886(4) . ?
Na1 Sb3 3.1235(15) 5_676 ?
Na2 O2 2.338(3) . ?
Na2 O1 2.389(3) . ?
Na2 C13 2.759(4) 2_655 ?
Na2 C13 2.851(4) . ?
Na2 C14 2.852(4) 2_655 ?
Na2 C14 2.958(4) . ?
Na2 Sb1 3.2330(16) 2_655 ?
C14 C13 1.378(5) . ?
C14 C15 1.504(5) . ?
C14 Na2 2.852(4) 2_655 ?
O1 C26 1.355(6) . ?
O1 C25 1.387(5) . ?
C20 C19 1.384(5) . ?
C20 C21 1.510(5) . ?
C20 Na1 2.799(4) 5_676 ?
C20 Na1 2.848(4) 6_575 ?
O2 C27 1.353(6) . ?
O2 C28 1.403(6) . ?
C3 C4 1.370(6) . ?
C3 C2 1.441(6) . ?
C3 C9 1.539(6) . ?
C17 C13 1.505(5) . ?
C17 C18 1.534(5) . ?
C1 C2 1.379(5) . ?
C1 C5 1.508(5) . ?
C2 C7 1.517(5) . ?
C15 C16 1.501(5) . ?
C21 C22 1.461(6) . ?
C4 C11 1.528(6) . ?
C7 C8 1.534(6) . ?
C5 C6 1.513(6) . ?
C27 C26 1.380(7) . ?
C11 C12 1.422(6) . ?
C9 C10 1.521(6) . ?
C13 C13 1.472(7) 2_655 ?
C13 Na2 2.759(4) 2_655 ?
C19 C19 1.462(7) 2_655 ?
C19 C23 1.513(5) . ?
C19 Na1 2.716(4) 5_676 ?
C19 Na1 2.731(4) 6_575 ?
C23 C24 1.540(5) . ?
